data_4302321
loop_
_publ_author_name
'Brandi-Blanco, Pilar'
'Sanz Miguel, Pablo J.'
'M\"uller, Barbara'
'Gil Bardaj\'i, Elisa'
'Willermann, Michael'
'Lippert, Bernhard'

_publ_section_title
;
 Expanding the pH Range of Metal--Nucleobase Complexes for Acid--Base
 Chemistry: Properties of Bis(guanine) Complexes of (bpy)Pt^II^ with
 Either Two Major or Major and Minor Tautomers Bonded Simultaneously
;
_journal_coden_ASTM INOCAJ
_journal_issue 12
_journal_name_full 'Inorganic chemistry'
_journal_page_first 5208
_journal_page_last 5215
_journal_paper_doi 10.1021/ic900176c
_journal_volume 48
_journal_year 2009
_chemical_formula_moiety 'C22 H22 N12 O2 Pt, 2(N O3), H2 O'
_chemical_formula_sum 'C22 H24 N14 O9 Pt'
_chemical_formula_weight 823.64
_space_group_IT_number 14
_symmetry_cell_setting monoclinic
_symmetry_space_group_name_Hall '-P 2ybc'
_symmetry_space_group_name_H-M 'P 1 21/c 1'
_atom_sites_solution_hydrogens geom
_atom_sites_solution_primary direct
_atom_sites_solution_secondary difmap
_audit_creation_date 2008-12-09T13:07:38-00:00
_audit_creation_method 'WinGX routine CIF_UPDATE'
_cell_angle_alpha 90
_cell_angle_beta 100.314(2)
_cell_angle_gamma 90
_cell_formula_units_Z 4
_cell_length_a 15.2631(4)
_cell_length_b 12.0657(4)
_cell_length_c 15.5578(5)
_cell_measurement_reflns_used 4751
_cell_measurement_temperature 110(2)
_cell_measurement_theta_max 27.4987
_cell_measurement_theta_min 2.6549
_cell_volume 2818.83(15)
_computing_structure_refinement 'SHELXL-97 (Sheldrick, 1997)'
_computing_structure_solution 'SHELXS-97 (Sheldrick, 1990)'
_diffrn_ambient_temperature 110(2)
_diffrn_measured_fraction_theta_full 0.967
_diffrn_measured_fraction_theta_max 0.967
_diffrn_measurement_device_type 'Sapphire2-CCD, Oxford Diffraction'
_diffrn_radiation_monochromator graphite
_diffrn_radiation_type MoK\a
_diffrn_radiation_wavelength 0.71073
_diffrn_reflns_av_R_equivalents 0.0638
_diffrn_reflns_av_unetI/netI 0.1235
_diffrn_reflns_limit_h_max 18
_diffrn_reflns_limit_h_min -19
_diffrn_reflns_limit_k_max 12
_diffrn_reflns_limit_k_min -15
_diffrn_reflns_limit_l_max 19
_diffrn_reflns_limit_l_min -19
_diffrn_reflns_number 19830
_diffrn_reflns_theta_full 27.6
_diffrn_reflns_theta_max 27.6
_diffrn_reflns_theta_min 3.2
_exptl_absorpt_coefficient_mu 5.057
_exptl_absorpt_correction_T_max 0.573
_exptl_absorpt_correction_T_min 0.376
_exptl_absorpt_correction_type multi-scan
_exptl_absorpt_process_details sadabs
_exptl_crystal_colour yellow
_exptl_crystal_density_diffrn 1.941
_exptl_crystal_density_method 'not measured'
_exptl_crystal_description prisms
_exptl_crystal_F_000 1616
_exptl_crystal_size_max 0.24
_exptl_crystal_size_mid 0.16
_exptl_crystal_size_min 0.11
_refine_diff_density_max 1.701
_refine_diff_density_min -1.344
_refine_diff_density_rms 0.143
_refine_ls_extinction_method none
_refine_ls_goodness_of_fit_ref 1.005
_refine_ls_hydrogen_treatment constr
_refine_ls_matrix_type full
_refine_ls_number_parameters 415
_refine_ls_number_reflns 6336
_refine_ls_number_restraints 0
_refine_ls_restrained_S_all 1.005
_refine_ls_R_factor_all 0.0923
_refine_ls_R_factor_gt 0.0426
_refine_ls_shift/su_max 0.001
_refine_ls_shift/su_mean 0
_refine_ls_structure_factor_coef Fsqd
_refine_ls_weighting_details 'calc w=1/[\s^2^(Fo^2^)+(0.0102P)^2^+0.0000P] where P=(Fo^2^+2Fc^2^)/3'
_refine_ls_weighting_scheme calc
_refine_ls_wR_factor_gt 0.0572
_refine_ls_wR_factor_ref 0.0606
_reflns_number_gt 3558
_reflns_number_total 6336
_reflns_threshold_expression >2sigma(I)
_cod_duplicate_entry 4338550
_cod_data_source_file ic900176c_si_001_2.cif
_cod_data_source_block 2
_cod_original_sg_symbol_H-M 'P 21/c'
_cod_database_code 4302321

loop_
_symmetry_equiv_pos_as_xyz
'x, y, z'
'-x, y+1/2, -z+1/2'
'-x, -y, -z'
'x, -y-1/2, z-1/2'

loop_
_atom_site_label
_atom_site_type_symbol
_atom_site_fract_x
_atom_site_fract_y
_atom_site_fract_z
_atom_site_U_iso_or_equiv
_atom_site_adp_type
_atom_site_occupancy
_atom_site_symmetry_multiplicity
_atom_site_calc_flag
_atom_site_refinement_flags
_atom_site_disorder_assembly
_atom_site_disorder_group
Pt1 Pt 0.149017(16) 0.90538(2) 0.359706(16) 0.03174(8) Uani 1 1 d . . .
C2 C -0.0247(4) 0.9006(8) 0.4002(4) 0.0418(17) Uani 1 1 d . . .
N1 N 0.0445(3) 0.8306(5) 0.3933(3) 0.0353(14) Uani 1 1 d . . .
C6 C 0.0366(4) 0.7223(6) 0.4115(4) 0.0377(18) Uani 1 1 d . . .
H6 H 0.0842 0.674 0.4053 0.045 Uiso 1 1 calc R . .
C5 C -0.0379(5) 0.6778(6) 0.4387(4) 0.051(2) Uani 1 1 d . . .
H5 H -0.0411 0.6012 0.452 0.061 Uiso 1 1 calc R . .
C4 C -0.1065(5) 0.7485(7) 0.4459(5) 0.055(2) Uani 1 1 d . . .
H4 H -0.1583 0.7207 0.4645 0.066 Uiso 1 1 calc R . .
C3 C -0.1012(4) 0.8575(7) 0.4268(4) 0.044(2) Uani 1 1 d . . .
H3 H -0.1496 0.9052 0.4313 0.053 Uiso 1 1 calc R . .
C12 C -0.0107(5) 1.0160(7) 0.3772(4) 0.0390(19) Uani 1 1 d . . .
N11 N 0.0674(3) 1.0359(5) 0.3518(3) 0.0371(15) Uani 1 1 d . . .
C16 C 0.0842(5) 1.1383(6) 0.3278(4) 0.045(2) Uani 1 1 d . . .
H16 H 0.1386 1.153 0.3084 0.054 Uiso 1 1 calc R . .
C15 C 0.0242(5) 1.2249(6) 0.3304(4) 0.054(2) Uani 1 1 d . . .
H15 H 0.0365 1.2972 0.3115 0.065 Uiso 1 1 calc R . .
C14 C -0.0518(5) 1.2040(7) 0.3604(5) 0.056(2) Uani 1 1 d . . .
H14 H -0.092 1.2628 0.3653 0.067 Uiso 1 1 calc R . .
C13 C -0.0712(4) 1.1008(8) 0.3833(4) 0.051(2) Uani 1 1 d . . .
H13 H -0.1252 1.0859 0.4034 0.061 Uiso 1 1 calc R . .
N1A N 0.3649(3) 0.6961(4) 0.5817(3) 0.0294(13) Uani 1 1 d . . .
H1A H 0.3767 0.7065 0.6386 0.035 Uiso 1 1 calc R . .
C2A C 0.4149(4) 0.6186(5) 0.5488(4) 0.0291(16) Uani 1 1 d . . .
N2A N 0.4813(3) 0.5711(4) 0.6049(3) 0.0371(15) Uani 1 1 d . . .
H21A H 0.5156 0.5212 0.5862 0.044 Uiso 1 1 calc R . .
H22A H 0.4907 0.5898 0.6605 0.044 Uiso 1 1 calc R . .
N3A N 0.4017(3) 0.5898(4) 0.4656(3) 0.0278(11) Uani 1 1 d . . .
C4A C 0.3363(4) 0.6480(5) 0.4177(4) 0.0288(16) Uani 1 1 d . . .
C5A C 0.2850(4) 0.7316(5) 0.4456(4) 0.0271(15) Uani 1 1 d . . .
C6A C 0.2969(4) 0.7605(5) 0.5345(4) 0.0296(17) Uani 1 1 d . . .
O6A O 0.2573(2) 0.8289(4) 0.5708(3) 0.0379(11) Uani 1 1 d . . .
N7A N 0.2271(3) 0.7705(4) 0.3704(3) 0.0302(13) Uani 1 1 d . . .
C8A C 0.2442(4) 0.7111(5) 0.3047(4) 0.0346(17) Uani 1 1 d . . .
H8A H 0.2148 0.7207 0.2459 0.041 Uiso 1 1 calc R . .
N9A N 0.3077(3) 0.6354(4) 0.3301(3) 0.0332(14) Uani 1 1 d . . .
C9A C 0.3466(4) 0.5623(5) 0.2738(4) 0.048(2) Uani 1 1 d . . .
H91A H 0.391 0.5148 0.3093 0.072 Uiso 1 1 calc R . .
H92A H 0.3752 0.6064 0.2337 0.072 Uiso 1 1 calc R . .
H93A H 0.2998 0.5161 0.2401 0.072 Uiso 1 1 calc R . .
N1B N 0.2610(3) 1.0463(4) 0.0964(3) 0.0357(14) Uani 1 1 d . . .
H1B H 0.2368 1.0363 0.0412 0.043 Uiso 1 1 calc R . .
C2B C 0.3351(4) 1.1129(6) 0.1134(4) 0.0403(19) Uani 1 1 d . . .
N2B N 0.3605(3) 1.1599(4) 0.0434(3) 0.0497(16) Uani 1 1 d . . .
H21B H 0.408 1.2026 0.0502 0.06 Uiso 1 1 calc R . .
H22B H 0.3296 1.148 -0.0092 0.06 Uiso 1 1 calc R . .
N3B N 0.3813(3) 1.1310(4) 0.1913(3) 0.0411(16) Uani 1 1 d . . .
C4B C 0.3434(4) 1.0816(6) 0.2526(4) 0.0402(17) Uani 1 1 d . . .
C5B C 0.2676(4) 1.0199(5) 0.2443(4) 0.0322(16) Uani 1 1 d . . .
C6B C 0.2208(4) 0.9933(6) 0.1587(4) 0.0388(18) Uani 1 1 d . . .
O6B O 0.1551(3) 0.9343(4) 0.1384(3) 0.0475(13) Uani 1 1 d . . .
N7B N 0.2513(3) 0.9905(4) 0.3274(3) 0.0342(14) Uani 1 1 d . . .
C8B C 0.3194(4) 1.0330(6) 0.3831(4) 0.0405(18) Uani 1 1 d . . .
H8B H 0.3275 1.0246 0.4447 0.049 Uiso 1 1 calc R . .
N9B N 0.3755(3) 1.0893(5) 0.3414(3) 0.0442(14) Uani 1 1 d . . .
C9B C 0.4574(4) 1.1407(6) 0.3835(4) 0.067(3) Uani 1 1 d . . .
H91B H 0.4873 1.1744 0.3393 0.1 Uiso 1 1 calc R . .
H92B H 0.4963 1.0846 0.416 0.1 Uiso 1 1 calc R . .
H93B H 0.4441 1.1981 0.4239 0.1 Uiso 1 1 calc R . .
N1N N 0.1798(5) 1.0633(7) -0.1316(5) 0.074(3) Uani 1 1 d . . .
O11 O 0.1662(4) 1.0037(5) -0.0707(4) 0.0731(18) Uani 1 1 d . . .
O12 O 0.1381(4) 1.0440(5) -0.2086(3) 0.097(2) Uani 1 1 d . . .
O13 O 0.2342(4) 1.1437(6) -0.1208(4) 0.087(2) Uani 1 1 d . . .
N2N N 0.4776(4) 0.6556(5) 0.8216(4) 0.0415(15) Uani 1 1 d . . .
O21 O 0.5351(3) 0.5992(4) 0.7950(2) 0.0527(12) Uani 1 1 d . . .
O22 O 0.4872(3) 0.6785(4) 0.9001(3) 0.0466(13) Uani 1 1 d . . .
O23 O 0.4126(3) 0.6897(4) 0.7681(3) 0.0561(15) Uani 1 1 d . . .
O1W O 0.3073(3) 1.0624(4) 0.5750(3) 0.0773(19) Uani 1 1 d . . .
H1W H 0.2922 0.9875 0.5685 0.093 Uiso 1 1 d R . .
H2W H 0.3592 1.0837 0.6163 0.093 Uiso 1 1 d R . .

loop_
_atom_site_aniso_label
_atom_site_aniso_U_11
_atom_site_aniso_U_22
_atom_site_aniso_U_33
_atom_site_aniso_U_23
_atom_site_aniso_U_13
_atom_site_aniso_U_12
Pt1 0.02284(12) 0.03652(15) 0.03489(14) 0.00444(19) 0.00253(8) 0.00322(18)
C2 0.030(4) 0.071(6) 0.023(3) -0.008(5) -0.002(3) -0.001(5)
N1 0.042(4) 0.035(4) 0.024(3) -0.011(3) -0.009(3) 0.008(3)
C6 0.034(4) 0.040(5) 0.034(4) -0.003(4) -0.007(3) 0.004(4)
C5 0.039(5) 0.065(6) 0.048(5) 0.006(4) 0.004(4) -0.020(4)
C4 0.030(5) 0.084(7) 0.050(5) -0.013(5) 0.009(4) -0.028(5)
C3 0.024(4) 0.072(6) 0.033(4) -0.007(4) 0.000(3) 0.000(4)
C12 0.031(4) 0.048(5) 0.033(4) -0.011(4) -0.010(3) 0.010(4)
N11 0.028(3) 0.048(4) 0.032(3) 0.000(3) -0.004(3) 0.000(3)
C16 0.051(5) 0.043(5) 0.038(5) 0.006(4) -0.004(4) -0.004(4)
C15 0.062(6) 0.040(5) 0.049(5) -0.008(4) -0.021(4) 0.016(5)
C14 0.047(5) 0.055(6) 0.057(5) -0.020(5) -0.014(4) 0.031(5)
C13 0.041(4) 0.065(6) 0.038(4) -0.016(5) -0.011(3) 0.023(5)
N1A 0.031(3) 0.036(4) 0.020(3) -0.002(3) 0.002(2) 0.004(3)
C2A 0.022(3) 0.028(5) 0.036(4) 0.004(3) 0.003(3) -0.003(3)
N2A 0.036(3) 0.046(4) 0.026(3) -0.006(3) -0.002(2) 0.014(3)
N3A 0.023(3) 0.030(3) 0.028(3) 0.004(3) -0.001(2) 0.005(3)
C4A 0.025(4) 0.030(4) 0.031(4) -0.001(3) 0.005(3) -0.004(3)
C5A 0.017(3) 0.029(4) 0.035(4) 0.005(3) 0.005(3) 0.002(3)
C6A 0.020(4) 0.022(4) 0.046(5) 0.000(4) 0.004(3) -0.003(3)
O6A 0.027(3) 0.044(3) 0.042(3) -0.008(2) 0.003(2) 0.008(2)
N7A 0.027(3) 0.041(4) 0.022(3) 0.003(3) 0.004(2) -0.005(3)
C8A 0.023(4) 0.042(5) 0.038(4) 0.006(4) 0.001(3) 0.009(3)
N9A 0.028(3) 0.044(4) 0.027(3) 0.001(3) 0.002(2) 0.011(3)
C9A 0.058(5) 0.054(6) 0.029(4) -0.008(4) 0.003(3) 0.017(4)
N1B 0.035(3) 0.043(4) 0.028(3) 0.004(3) 0.003(2) 0.000(3)
C2B 0.032(4) 0.049(5) 0.040(5) 0.001(4) 0.007(3) -0.003(4)
N2B 0.055(4) 0.057(4) 0.037(4) 0.000(3) 0.008(3) -0.015(3)
N3B 0.043(4) 0.052(5) 0.027(3) -0.001(3) 0.001(3) -0.016(3)
C4B 0.037(4) 0.046(5) 0.036(4) 0.002(4) 0.001(3) -0.006(4)
C5B 0.029(4) 0.041(5) 0.024(4) 0.001(3) -0.001(3) 0.000(3)
C6B 0.033(4) 0.026(5) 0.057(5) 0.002(4) 0.008(4) 0.001(3)
O6B 0.042(3) 0.049(4) 0.050(3) -0.007(2) 0.004(2) -0.020(3)
N7B 0.028(3) 0.037(4) 0.036(4) 0.000(3) 0.002(3) -0.001(3)
C8B 0.037(4) 0.051(5) 0.033(4) 0.008(4) 0.004(3) -0.005(4)
N9B 0.035(3) 0.062(4) 0.034(3) -0.001(4) 0.002(2) -0.020(4)
C9B 0.044(5) 0.102(8) 0.050(5) -0.013(5) -0.003(4) -0.032(4)
N1N 0.063(6) 0.101(9) 0.055(6) -0.019(5) 0.004(5) 0.030(5)
O11 0.071(4) 0.076(5) 0.063(4) -0.012(4) -0.011(3) 0.014(3)
O12 0.094(4) 0.133(6) 0.048(4) -0.035(4) -0.027(3) 0.036(4)
O13 0.077(5) 0.107(6) 0.074(4) -0.004(4) 0.007(3) -0.003(4)
N2N 0.040(4) 0.049(4) 0.039(4) -0.011(3) 0.016(3) 0.000(3)
O21 0.048(3) 0.067(3) 0.043(3) -0.007(3) 0.008(2) 0.022(3)
O22 0.044(3) 0.065(4) 0.034(3) -0.010(3) 0.013(2) 0.001(2)
O23 0.039(3) 0.086(4) 0.041(3) -0.004(3) 0.001(2) 0.009(3)
O1W 0.054(3) 0.111(6) 0.064(3) 0.015(3) 0.004(2) -0.007(3)

loop_
_atom_type_symbol
_atom_type_description
_atom_type_scat_dispersion_real
_atom_type_scat_dispersion_imag
_atom_type_scat_source
C C 0.0033 0.0016 'International Tables Vol C Tables 4.2.6.8 and 6.1.1.4'
H H 0 0 'International Tables Vol C Tables 4.2.6.8 and 6.1.1.4'
N N 0.0061 0.0033 'International Tables Vol C Tables 4.2.6.8 and 6.1.1.4'
O O 0.0106 0.006 'International Tables Vol C Tables 4.2.6.8 and 6.1.1.4'
Pt Pt -1.7033 8.3905 'International Tables Vol C Tables 4.2.6.8 and 6.1.1.4'

loop_
_geom_angle_atom_site_label_1
_geom_angle_atom_site_label_2
_geom_angle_atom_site_label_3
_geom_angle
_geom_angle_site_symmetry_1
_geom_angle_site_symmetry_3
_geom_angle_publ_flag
N7A Pt1 N7B 87.6(2) . . ?
N7A Pt1 N1 95.9(2) . . ?
N7B Pt1 N1 176.3(2) . . ?
N7A Pt1 N11 177.4(2) . . ?
N7B Pt1 N11 94.9(2) . . ?
N1 Pt1 N11 81.5(2) . . ?
N1 C2 C3 119.1(8) . . ?
N1 C2 C12 114.8(6) . . ?
C3 C2 C12 126.1(7) . . ?
C2 N1 C6 118.8(6) . . ?
C2 N1 Pt1 114.0(5) . . ?
C6 N1 Pt1 127.1(5) . . ?
N1 C6 C5 123.2(7) . . ?
N1 C6 H6 118.4 . . ?
C5 C6 H6 118.4 . . ?
C4 C5 C6 117.6(7) . . ?
C4 C5 H5 121.2 . . ?
C6 C5 H5 121.2 . . ?
C3 C4 C5 120.7(7) . . ?
C3 C4 H4 119.7 . . ?
C5 C4 H4 119.7 . . ?
C4 C3 C2 120.6(7) . . ?
C4 C3 H3 119.7 . . ?
C2 C3 H3 119.7 . . ?
N11 C12 C13 121.6(8) . . ?
N11 C12 C2 114.7(6) . . ?
C13 C12 C2 123.7(8) . . ?
C16 N11 C12 118.3(6) . . ?
C16 N11 Pt1 127.0(5) . . ?
C12 N11 Pt1 114.7(5) . . ?
N11 C16 C15 121.9(7) . . ?
N11 C16 H16 119.1 . . ?
C15 C16 H16 119.1 . . ?
C14 C15 C16 118.7(8) . . ?
C14 C15 H15 120.7 . . ?
C16 C15 H15 120.7 . . ?
C15 C14 C13 120.6(7) . . ?
C15 C14 H14 119.7 . . ?
C13 C14 H14 119.7 . . ?
C14 C13 C12 118.9(8) . . ?
C14 C13 H13 120.6 . . ?
C12 C13 H13 120.6 . . ?
C2A N1A C6A 126.7(5) . . ?
C2A N1A H1A 116.6 . . ?
C6A N1A H1A 116.6 . . ?
N2A C2A N3A 119.3(6) . . ?
N2A C2A N1A 117.2(5) . . ?
N3A C2A N1A 123.5(5) . . ?
C2A N2A H21A 120 . . ?
C2A N2A H22A 120 . . ?
H21A N2A H22A 120 . . ?
C4A N3A C2A 112.2(5) . . ?
N3A C4A N9A 125.1(6) . . ?
N3A C4A C5A 127.8(6) . . ?
N9A C4A C5A 107.2(5) . . ?
C4A C5A C6A 120.4(6) . . ?
C4A C5A N7A 106.6(5) . . ?
C6A C5A N7A 133.1(6) . . ?
O6A C6A C5A 129.5(6) . . ?
O6A C6A N1A 121.1(6) . . ?
C5A C6A N1A 109.4(5) . . ?
C8A N7A C5A 106.3(5) . . ?
C8A N7A Pt1 125.2(4) . . ?
C5A N7A Pt1 127.7(4) . . ?
N9A C8A N7A 112.1(5) . . ?
N9A C8A H8A 123.9 . . ?
N7A C8A H8A 123.9 . . ?
C8A N9A C4A 107.7(5) . . ?
C8A N9A C9A 126.3(5) . . ?
C4A N9A C9A 125.6(5) . . ?
N9A C9A H91A 109.5 . . ?
N9A C9A H92A 109.5 . . ?
H91A C9A H92A 109.5 . . ?
N9A C9A H93A 109.5 . . ?
H91A C9A H93A 109.5 . . ?
H92A C9A H93A 109.5 . . ?
C2B N1B C6B 125.8(5) . . ?
C2B N1B H1B 117.1 . . ?
C6B N1B H1B 117.1 . . ?
N3B C2B N2B 119.7(6) . . ?
N3B C2B N1B 124.4(6) . . ?
N2B C2B N1B 116.0(6) . . ?
C2B N2B H21B 120 . . ?
C2B N2B H22B 120 . . ?
H21B N2B H22B 120 . . ?
C2B N3B C4B 110.9(5) . . ?
N3B C4B C5B 130.0(6) . . ?
N3B C4B N9B 124.0(6) . . ?
C5B C4B N9B 106.0(6) . . ?
C4B C5B N7B 109.7(5) . . ?
C4B C5B C6B 119.0(6) . . ?
N7B C5B C6B 131.2(6) . . ?
O6B C6B N1B 122.0(6) . . ?
O6B C6B C5B 128.4(6) . . ?
N1B C6B C5B 109.7(6) . . ?
C8B N7B C5B 104.8(5) . . ?
C8B N7B Pt1 125.9(5) . . ?
C5B N7B Pt1 129.3(4) . . ?
N7B C8B N9B 111.8(6) . . ?
N7B C8B H8B 124.1 . . ?
N9B C8B H8B 124.1 . . ?
C8B N9B C4B 107.7(5) . . ?
C8B N9B C9B 124.8(5) . . ?
C4B N9B C9B 127.3(5) . . ?
N9B C9B H91B 109.5 . . ?
N9B C9B H92B 109.5 . . ?
H91B C9B H92B 109.5 . . ?
N9B C9B H93B 109.5 . . ?
H91B C9B H93B 109.5 . . ?
H92B C9B H93B 109.5 . . ?
O11 N1N O12 119.4(9) . . ?
O11 N1N O13 122.6(8) . . ?
O12 N1N O13 118.0(9) . . ?
O22 N2N O21 119.2(6) . . ?
O22 N2N O23 121.7(6) . . ?
O21 N2N O23 119.0(6) . . ?
H1W O1W H2W 119.3 . . ?

loop_
_geom_bond_atom_site_label_1
_geom_bond_atom_site_label_2
_geom_bond_distance
_geom_bond_site_symmetry_2
_geom_bond_publ_flag
Pt1 N7A 2.006(5) . ?
Pt1 N7B 2.006(5) . ?
Pt1 N1 1.983(6) . ?
Pt1 N11 1.997(6) . ?
C2 N1 1.371(8) . ?
C2 C3 1.407(8) . ?
C2 C12 1.463(10) . ?
N1 C6 1.347(7) . ?
C6 C5 1.390(8) . ?
C6 H6 0.95 . ?
C5 C4 1.370(9) . ?
C5 H5 0.95 . ?
C4 C3 1.354(9) . ?
C4 H4 0.95 . ?
C3 H3 0.95 . ?
C12 N11 1.343(8) . ?
C12 C13 1.393(9) . ?
N11 C16 1.329(8) . ?
C16 C15 1.395(9) . ?
C16 H16 0.95 . ?
C15 C14 1.349(9) . ?
C15 H15 0.95 . ?
C14 C13 1.342(10) . ?
C14 H14 0.95 . ?
C13 H13 0.95 . ?
N1A C2A 1.363(7) . ?
N1A C6A 1.395(7) . ?
N1A H1A 0.88 . ?
C2A N2A 1.343(6) . ?
C2A N3A 1.320(6) . ?
N2A H21A 0.88 . ?
N2A H22A 0.88 . ?
N3A C4A 1.333(7) . ?
C4A N9A 1.363(7) . ?
C4A C5A 1.394(7) . ?
C5A C6A 1.405(8) . ?
C5A N7A 1.414(7) . ?
C6A O6A 1.221(7) . ?
N7A C8A 1.313(7) . ?
C8A N9A 1.340(7) . ?
C8A H8A 0.95 . ?
N9A C9A 1.443(7) . ?
C9A H91A 0.98 . ?
C9A H92A 0.98 . ?
C9A H93A 0.98 . ?
N1B C2B 1.374(7) . ?
N1B C6B 1.393(7) . ?
N1B H1B 0.88 . ?
C2B N3B 1.307(7) . ?
C2B N2B 1.344(7) . ?
N2B H21B 0.88 . ?
N2B H22B 0.88 . ?
N3B C4B 1.341(7) . ?
C4B C5B 1.362(8) . ?
C4B N9B 1.383(7) . ?
C5B N7B 1.406(7) . ?
C5B C6B 1.430(8) . ?
C6B O6B 1.224(7) . ?
N7B C8B 1.331(7) . ?
C8B N9B 1.347(7) . ?
C8B H8B 0.95 . ?
N9B C9B 1.443(7) . ?
C9B H91B 0.98 . ?
C9B H92B 0.98 . ?
C9B H93B 0.98 . ?
N1N O11 1.236(8) . ?
N1N O12 1.273(8) . ?
N1N O13 1.268(8) . ?
N2N O22 1.235(6) . ?
N2N O21 1.239(6) . ?
N2N O23 1.245(6) . ?
O1W H1W 0.9338 . ?
O1W H2W 0.962 . ?

loop_
_geom_torsion_atom_site_label_1
_geom_torsion_atom_site_label_2
_geom_torsion_atom_site_label_3
_geom_torsion_atom_site_label_4
_geom_torsion
_geom_torsion_site_symmetry_1
_geom_torsion_site_symmetry_2
_geom_torsion_site_symmetry_3
_geom_torsion_site_symmetry_4
_geom_torsion_publ_flag
C3 C2 N1 C6 0.6(8) . . . . ?
C12 C2 N1 C6 -178.7(5) . . . . ?
C3 C2 N1 Pt1 -177.7(4) . . . . ?
C12 C2 N1 Pt1 3.0(6) . . . . ?
N7A Pt1 N1 C2 175.4(4) . . . . ?
N7B Pt1 N1 C2 13(3) . . . . ?
N11 Pt1 N1 C2 -4.1(4) . . . . ?
N7A Pt1 N1 C6 -2.7(5) . . . . ?
N7B Pt1 N1 C6 -165(3) . . . . ?
N11 Pt1 N1 C6 177.8(5) . . . . ?
C2 N1 C6 C5 -1.3(9) . . . . ?
Pt1 N1 C6 C5 176.7(4) . . . . ?
N1 C6 C5 C4 1.0(10) . . . . ?
C6 C5 C4 C3 0.1(10) . . . . ?
C5 C4 C3 C2 -0.8(11) . . . . ?
N1 C2 C3 C4 0.4(9) . . . . ?
C12 C2 C3 C4 179.6(6) . . . . ?
N1 C2 C12 N11 0.8(8) . . . . ?
C3 C2 C12 N11 -178.5(5) . . . . ?
N1 C2 C12 C13 -177.2(5) . . . . ?
C3 C2 C12 C13 3.5(10) . . . . ?
C13 C12 N11 C16 -3.5(9) . . . . ?
C2 C12 N11 C16 178.4(6) . . . . ?
C13 C12 N11 Pt1 173.9(4) . . . . ?
C2 C12 N11 Pt1 -4.2(7) . . . . ?
N7A Pt1 N11 C16 169(4) . . . . ?
N7B Pt1 N11 C16 2.8(6) . . . . ?
N1 Pt1 N11 C16 -178.3(6) . . . . ?
N7A Pt1 N11 C12 -8(5) . . . . ?
N7B Pt1 N11 C12 -174.3(4) . . . . ?
N1 Pt1 N11 C12 4.6(4) . . . . ?
C12 N11 C16 C15 1.5(10) . . . . ?
Pt1 N11 C16 C15 -175.6(4) . . . . ?
N11 C16 C15 C14 1.8(11) . . . . ?
C16 C15 C14 C13 -3.1(11) . . . . ?
C15 C14 C13 C12 1.2(11) . . . . ?
N11 C12 C13 C14 2.3(10) . . . . ?
C2 C12 C13 C14 -179.9(6) . . . . ?
C6A N1A C2A N2A 175.5(5) . . . . ?
C6A N1A C2A N3A -3.8(9) . . . . ?
N2A C2A N3A C4A -177.0(5) . . . . ?
N1A C2A N3A C4A 2.3(8) . . . . ?
C2A N3A C4A N9A -179.5(5) . . . . ?
C2A N3A C4A C5A 0.7(9) . . . . ?
N3A C4A C5A C6A -2.7(10) . . . . ?
N9A C4A C5A C6A 177.5(5) . . . . ?
N3A C4A C5A N7A 177.8(6) . . . . ?
N9A C4A C5A N7A -2.0(7) . . . . ?
C4A C5A C6A O6A -178.2(6) . . . . ?
N7A C5A C6A O6A 1.1(12) . . . . ?
C4A C5A C6A N1A 1.3(8) . . . . ?
N7A C5A C6A N1A -179.4(6) . . . . ?
C2A N1A C6A O6A -178.8(6) . . . . ?
C2A N1A C6A C5A 1.6(8) . . . . ?
C4A C5A N7A C8A 0.8(6) . . . . ?
C6A C5A N7A C8A -178.5(7) . . . . ?
C4A C5A N7A Pt1 -169.5(4) . . . . ?
C6A C5A N7A Pt1 11.1(10) . . . . ?
N7B Pt1 N7A C8A -78.4(5) . . . . ?
N1 Pt1 N7A C8A 102.7(5) . . . . ?
N11 Pt1 N7A C8A 115(4) . . . . ?
N7B Pt1 N7A C5A 90.2(5) . . . . ?
N1 Pt1 N7A C5A -88.7(5) . . . . ?
N11 Pt1 N7A C5A -76(5) . . . . ?
C5A N7A C8A N9A 0.7(7) . . . . ?
Pt1 N7A C8A N9A 171.3(4) . . . . ?
N7A C8A N9A C4A -2.0(7) . . . . ?
N7A C8A N9A C9A -175.3(5) . . . . ?
N3A C4A N9A C8A -177.4(6) . . . . ?
C5A C4A N9A C8A 2.4(7) . . . . ?
N3A C4A N9A C9A -4.0(10) . . . . ?
C5A C4A N9A C9A 175.8(5) . . . . ?
C6B N1B C2B N3B 3.8(11) . . . . ?
C6B N1B C2B N2B -177.2(6) . . . . ?
N2B C2B N3B C4B 177.1(6) . . . . ?
N1B C2B N3B C4B -4.0(10) . . . . ?
C2B N3B C4B C5B -0.4(11) . . . . ?
C2B N3B C4B N9B -177.6(7) . . . . ?
N3B C4B C5B N7B -176.6(7) . . . . ?
N9B C4B C5B N7B 0.9(8) . . . . ?
N3B C4B C5B C6B 5.1(12) . . . . ?
N9B C4B C5B C6B -177.3(6) . . . . ?
C2B N1B C6B O6B -179.4(6) . . . . ?
C2B N1B C6B C5B 1.0(9) . . . . ?
C4B C5B C6B O6B 175.6(7) . . . . ?
N7B C5B C6B O6B -2.2(12) . . . . ?
C4B C5B C6B N1B -4.8(9) . . . . ?
N7B C5B C6B N1B 177.4(6) . . . . ?
C4B C5B N7B C8B -1.7(7) . . . . ?
C6B C5B N7B C8B 176.2(7) . . . . ?
C4B C5B N7B Pt1 177.6(4) . . . . ?
C6B C5B N7B Pt1 -4.5(10) . . . . ?
N7A Pt1 N7B C8B -82.9(5) . . . . ?
N1 Pt1 N7B C8B 79(3) . . . . ?
N11 Pt1 N7B C8B 96.5(6) . . . . ?
N7A Pt1 N7B C5B 98.0(5) . . . . ?
N1 Pt1 N7B C5B -100(3) . . . . ?
N11 Pt1 N7B C5B -82.6(5) . . . . ?
C5B N7B C8B N9B 1.8(8) . . . . ?
Pt1 N7B C8B N9B -177.5(4) . . . . ?
N7B C8B N9B C4B -1.3(8) . . . . ?
N7B C8B N9B C9B -177.2(6) . . . . ?
N3B C4B N9B C8B 177.9(6) . . . . ?
C5B C4B N9B C8B 0.2(8) . . . . ?
N3B C4B N9B C9B -6.3(12) . . . . ?
C5B C4B N9B C9B 175.9(7) . . . . ?
